data_7048768
loop_
_publ_author_name
'Petrus, R.'
'Dr\;ag-Jarz\;abek, A'
'Utko, J.'
'Lis, T.'
'Sobota, P.'

_publ_section_title
;
 Transformation of molecular compounds with Ba(Sr)/Al/Si and Ca(Sr,
 Ba)/Ti(Zr, Hf)/Si heteroelements as new efficient route to metal silicate
 materials.
;
_journal_issue 13
_journal_name_full 'Dalton transactions (Cambridge, England : 2003)'
_journal_page_first 4283
_journal_page_last 4298
_journal_paper_doi 10.1039/c8dt03796e
_journal_volume 48
_journal_year 2019
_chemical_formula_moiety 'C102 H132 Hf2 O26 Si4 Sr4, 1.6(C7 H8)'
_chemical_formula_sum 'C113.2 H144.8 Hf2 O26 Si4 Sr4'
_chemical_formula_weight 2741.32
_space_group_crystal_system monoclinic
_space_group_IT_number 14
_space_group_name_Hall '-P 2ybc'
_space_group_name_H-M_alt 'P 1 21/c 1'
_symmetry_space_group_name_Hall '-P 2ybc'
_symmetry_space_group_name_H-M 'P 1 21/c 1'
_atom_sites_solution_hydrogens mixed
_audit_creation_method SHELXL-2014/7
_audit_update_record
;
2019-01-09 deposited with the CCDC.
2019-01-25 downloaded from the CCDC.
;
_cell_angle_alpha 90
_cell_angle_beta 98.79(2)
_cell_angle_gamma 90
_cell_formula_units_Z 2
_cell_length_a 11.641(2)
_cell_length_b 23.511(3)
_cell_length_c 21.993(5)
_cell_measurement_reflns_used 25498
_cell_measurement_temperature 80(2)
_cell_measurement_theta_max 27.9991
_cell_measurement_theta_min 2.8947
_cell_volume 5948.6(19)
_computing_cell_refinement 'CrysAlis PRO (Agilent, 2011)'
_computing_data_collection 'CrysAlis PRO (Agilent, 2011)'
_computing_data_reduction 'CrysAlis PRO (Agilent, 2011)'
_computing_molecular_graphics 'DIAMOND  (Brandenburg, 2007)'
_computing_publication_material 'SHELXL-2014/7 (Sheldrick, 2014)'
_computing_structure_refinement 'SHELXL-2014/7 (Sheldrick, 2014)'
_computing_structure_solution 'SHELXS-2014/7 (Sheldrick, 2014)'
_diffrn_ambient_temperature 80(2)
_diffrn_measured_fraction_theta_full 0.998
_diffrn_measured_fraction_theta_max 0.996
_diffrn_measurement_device_type 'KUMA KM4 CCD \k-geometry diffractometer'
_diffrn_measurement_method \w
_diffrn_radiation_source 'fine-focus sealed tube'
_diffrn_radiation_type MoK\a
_diffrn_radiation_wavelength 0.71073
_diffrn_reflns_av_R_equivalents 0.0642
_diffrn_reflns_av_unetI/netI 0.0487
_diffrn_reflns_Laue_measured_fraction_full 0.998
_diffrn_reflns_Laue_measured_fraction_max 0.996
_diffrn_reflns_limit_h_max 15
_diffrn_reflns_limit_h_min -15
_diffrn_reflns_limit_k_max 31
_diffrn_reflns_limit_k_min -29
_diffrn_reflns_limit_l_max 29
_diffrn_reflns_limit_l_min -27
_diffrn_reflns_number 58858
_diffrn_reflns_point_group_measured_fraction_full 0.998
_diffrn_reflns_point_group_measured_fraction_max 0.996
_diffrn_reflns_theta_full 25.500
_diffrn_reflns_theta_max 27.999
_diffrn_reflns_theta_min 2.901
_exptl_absorpt_coefficient_mu 3.627
_exptl_absorpt_correction_T_max 0.561
_exptl_absorpt_correction_T_min 0.375
_exptl_absorpt_correction_type analytical
_exptl_absorpt_process_details
;
CrysAlisPro, Agilent Technologies,
Version 1.171.36.28 (release 01-02-2013 CrysAlis171 .NET)
(compiled Feb  1 2013,16:14:44)
Analytical numeric absorption correction using a multifaceted crystal
model based on expressions derived by R.C. Clark & J.S. Reid.
(Clark, R. C. & Reid, J. S. (1995). Acta Cryst. A51, 887-897)
;
_exptl_crystal_colour colourless
_exptl_crystal_density_diffrn 1.530
_exptl_crystal_description block
_exptl_crystal_F_000 2768
_exptl_crystal_size_max 0.400
_exptl_crystal_size_mid 0.250
_exptl_crystal_size_min 0.250
_refine_diff_density_max 1.115
_refine_diff_density_min -1.536
_refine_diff_density_rms 0.143
_refine_ls_extinction_method none
_refine_ls_goodness_of_fit_ref 1.086
_refine_ls_hydrogen_treatment constr
_refine_ls_matrix_type full
_refine_ls_number_parameters 782
_refine_ls_number_reflns 14293
_refine_ls_number_restraints 2
_refine_ls_restrained_S_all 1.087
_refine_ls_R_factor_all 0.0651
_refine_ls_R_factor_gt 0.0424
_refine_ls_shift/su_max 0.002
_refine_ls_shift/su_mean 0.000
_refine_ls_structure_factor_coef Fsqd
_refine_ls_weighting_details 'w=1/[\s^2^(Fo^2^)+(0.0573P)^2^+10.4318P] where P=(Fo^2^+2Fc^2^)/3'
_refine_ls_weighting_scheme calc
_refine_ls_wR_factor_gt 0.1033
_refine_ls_wR_factor_ref 0.1218
_reflns_Friedel_coverage 0.000
_reflns_number_gt 11070
_reflns_number_total 14293
_reflns_threshold_expression 'I > 2\s(I)'
_cod_data_source_file c8dt03796e2.cif
_cod_data_source_block 5x1'6C7H8
_cod_depositor_comments 'Adding full bibliography for 7048765--7048774.cif.'
_cod_original_formula_sum 'C113.20 H144.80 Hf2 O26 Si4 Sr4'
_cod_database_code 7048768
_shelx_shelxl_version_number 2014/7
_shelx_space_group_comment
;
The symmetry employed for this shelxl refinement is uniquely defined
by the following loop, which should always be used as a source of
symmetry information in preference to the above space-group names.
They are only intended as comments.
;
_shelx_estimated_absorpt_t_min 0.325
_shelx_estimated_absorpt_t_max 0.464

loop_
_space_group_symop_operation_xyz
'x, y, z'
'-x, y+1/2, -z+1/2'
'-x, -y, -z'
'x, -y-1/2, z-1/2'

loop_
_atom_site_label
_atom_site_type_symbol
_atom_site_fract_x
_atom_site_fract_y
_atom_site_fract_z
_atom_site_U_iso_or_equiv
_atom_site_adp_type
_atom_site_occupancy
_atom_site_site_symmetry_order
_atom_site_calc_flag
_atom_site_refinement_flags_posn
_atom_site_refinement_flags_adp
_atom_site_refinement_flags_occupancy
_atom_site_disorder_assembly
_atom_site_disorder_group
Hf1 Hf 0.49732(2) 0.37411(2) 0.66927(2) 0.02294(6) Uani 1 1 d . . . . .
Sr1 Sr 0.64402(4) 0.48335(2) 0.60687(2) 0.02778(10) Uani 1 1 d . . . . .
Sr21 Sr 0.38422(10) 0.41367(5) 0.51536(6) 0.0236(2) Uani 0.5 1 d . . P A 1
Sr22 Sr 0.34504(10) 0.41615(5) 0.52983(6) 0.0215(2) Uani 0.5 1 d . . P A 2
O3 O 0.4806(7) 0.4890(3) 0.4916(4) 0.0298(16) Uani 0.5 1 d . . P . .
H3 H 0.5456 0.4767 0.4854 0.045 Uiso 0.5 1 d R U P A .
O4 O 0.2318(6) 0.4425(3) 0.4298(3) 0.0348(15) Uani 0.5 1 d . . P . .
H4 H 0.1637 0.4312 0.4177 0.052 Uiso 0.5 1 d R U P A .
O1 O 0.5671(3) 0.29653(13) 0.68575(15) 0.0311(7) Uani 1 1 d . . . . .
Si1 Si 0.61722(11) 0.23441(5) 0.70215(6) 0.0277(3) Uani 1 1 d . . . . .
C1A C 0.7419(4) 0.21631(18) 0.6601(2) 0.0305(10) Uani 1 1 d . . . . .
C2A C 0.8572(5) 0.2293(2) 0.6847(3) 0.0440(13) Uani 1 1 d . . . . .
H2A H 0.8737 0.2457 0.7245 0.053 Uiso 1 1 calc R U . . .
C3A C 0.9476(5) 0.2186(3) 0.6518(3) 0.0588(17) Uani 1 1 d . . . . .
H3A H 1.0252 0.2276 0.6693 0.071 Uiso 1 1 calc R U . . .
C4A C 0.9253(5) 0.1951(3) 0.5940(3) 0.0598(17) Uani 1 1 d . . . . .
H4A H 0.9874 0.1879 0.5716 0.072 Uiso 1 1 calc R U . . .
C5A C 0.8123(5) 0.1818(3) 0.5683(3) 0.0527(15) Uani 1 1 d . . . . .
H5A H 0.7968 0.1651 0.5286 0.063 Uiso 1 1 calc R U . . .
C6A C 0.7220(5) 0.1929(2) 0.6010(3) 0.0399(12) Uani 1 1 d . . . . .
H6A H 0.6446 0.1844 0.5827 0.048 Uiso 1 1 calc R U . . .
C1B C 0.4994(4) 0.18114(19) 0.6765(2) 0.0295(10) Uani 1 1 d . . . . .
C2B C 0.5172(5) 0.1228(2) 0.6832(3) 0.0498(15) Uani 1 1 d . . . . .
H2B H 0.5896 0.1093 0.7040 0.060 Uiso 1 1 calc R U . . .
C3B C 0.4323(5) 0.0838(2) 0.6603(3) 0.0525(16) Uani 1 1 d . . . . .
H3B H 0.4479 0.0443 0.6645 0.063 Uiso 1 1 calc R U . . .
C4B C 0.3262(5) 0.1019(2) 0.6317(3) 0.0467(14) Uani 1 1 d . . . . .
H4B H 0.2675 0.0753 0.6165 0.056 Uiso 1 1 calc R U . . .
C5B C 0.3053(5) 0.1597(2) 0.6252(3) 0.0457(13) Uani 1 1 d . . . . .
H5B H 0.2318 0.1728 0.6055 0.055 Uiso 1 1 calc R U . . .
C6B C 0.3913(4) 0.1986(2) 0.6473(2) 0.0357(11) Uani 1 1 d . . . . .
H6B H 0.3756 0.2381 0.6422 0.043 Uiso 1 1 calc R U . . .
C1C C 0.6714(4) 0.2302(2) 0.7867(2) 0.0330(10) Uani 1 1 d . . . . .
C2C C 0.6400(5) 0.2727(2) 0.8259(3) 0.0410(12) Uani 1 1 d . . . . .
H2C H 0.5918 0.3032 0.8090 0.049 Uiso 1 1 calc R U . . .
C3C C 0.6786(5) 0.2711(3) 0.8896(3) 0.0515(15) Uani 1 1 d . . . . .
H3C H 0.6567 0.3003 0.9153 0.062 Uiso 1 1 calc R U . . .
C4C C 0.7474(6) 0.2275(3) 0.9146(3) 0.0562(17) Uani 1 1 d . . . . .
H4C H 0.7727 0.2262 0.9578 0.067 Uiso 1 1 calc R U . . .
C5C C 0.7805(5) 0.1851(3) 0.8770(3) 0.0544(17) Uani 1 1 d . . . . .
H5C H 0.8289 0.1549 0.8945 0.065 Uiso 1 1 calc R U . . .
C6C C 0.7433(5) 0.1867(2) 0.8141(3) 0.0449(13) Uani 1 1 d . . . . .
H6C H 0.7672 0.1575 0.7890 0.054 Uiso 1 1 calc R U . . .
O2 O 0.4195(4) 0.38154(15) 0.74433(19) 0.0475(10) Uani 1 1 d . . . . .
Si2 Si 0.34584(15) 0.38600(6) 0.80015(8) 0.0434(4) Uani 1 1 d . . . . .
C1D1 C 0.2557(15) 0.4509(6) 0.7963(9) 0.056(2) Uani 0.5 1 d . . P B 1
C2D1 C 0.1550(15) 0.4567(6) 0.7565(8) 0.056(2) Uani 0.5 1 d . . P B 1
H2D1 H 0.1268 0.4245 0.7326 0.068 Uiso 0.5 1 calc R U P B 1
C3D1 C 0.0889(13) 0.5079(6) 0.7482(7) 0.056(2) Uani 0.5 1 d . . P B 1
H3D1 H 0.0212 0.5105 0.7182 0.068 Uiso 0.5 1 calc R U P B 1
C4D1 C 0.1260(13) 0.5533(5) 0.7849(7) 0.056(2) Uani 0.5 1 d . . P B 1
H4D1 H 0.0833 0.5879 0.7804 0.068 Uiso 0.5 1 calc R U P B 1
C5D1 C 0.2216(13) 0.5495(5) 0.8270(7) 0.056(2) Uani 0.5 1 d . . P B 1
H5D1 H 0.2446 0.5813 0.8526 0.068 Uiso 0.5 1 calc R U P B 1
C6D1 C 0.2896(14) 0.4991(6) 0.8341(7) 0.056(2) Uani 0.5 1 d . . P B 1
H6D1 H 0.3576 0.4975 0.8641 0.068 Uiso 0.5 1 calc R U P B 1
C1D2 C 0.2373(10) 0.4488(4) 0.7842(7) 0.063(2) Uani 0.5 1 d G . P B 2
C2D2 C 0.1389(10) 0.4435(3) 0.7400(7) 0.063(2) Uani 0.5 1 d G . P B 2
H2D2 H 0.1188 0.4076 0.7217 0.076 Uiso 0.5 1 calc R U P B 2
C3D2 C 0.0699(8) 0.4908(4) 0.7226(5) 0.063(2) Uani 0.5 1 d G . P B 2
H3D2 H 0.0026 0.4871 0.6924 0.076 Uiso 0.5 1 calc R U P B 2
C4D2 C 0.0993(9) 0.5434(4) 0.7494(6) 0.063(2) Uani 0.5 1 d G . P B 2
H4D2 H 0.0521 0.5757 0.7375 0.076 Uiso 0.5 1 calc R U P B 2
C5D2 C 0.1977(10) 0.5487(4) 0.7936(5) 0.063(2) Uani 0.5 1 d G . P B 2
H5D2 H 0.2178 0.5847 0.8119 0.076 Uiso 0.5 1 calc R U P B 2
C6D2 C 0.2667(9) 0.5014(5) 0.8110(5) 0.063(2) Uani 0.5 1 d G . P B 2
H6D2 H 0.3340 0.5051 0.8412 0.076 Uiso 0.5 1 calc R U P B 2
C1E C 0.2531(5) 0.3214(2) 0.8024(3) 0.0441(13) Uani 1 1 d . . . . .
C2E C 0.2855(6) 0.2701(2) 0.7763(3) 0.0500(14) Uani 1 1 d . . . . .
H2E H 0.3551 0.2686 0.7587 0.060 Uiso 1 1 calc R U . . .
C3E C 0.2163(6) 0.2217(3) 0.7760(3) 0.0609(18) Uani 1 1 d . . . . .
H3E H 0.2388 0.1875 0.7580 0.073 Uiso 1 1 calc R U . . .
C4E C 0.1150(6) 0.2231(3) 0.8015(3) 0.0595(17) Uani 1 1 d . . . . .
H4E H 0.0684 0.1899 0.8014 0.071 Uiso 1 1 calc R U . . .
C5E C 0.0822(6) 0.2722(3) 0.8270(3) 0.0577(16) Uani 1 1 d . . . . .
H5E H 0.0127 0.2731 0.8447 0.069 Uiso 1 1 calc R U . . .
C6E C 0.1500(5) 0.3211(3) 0.8272(3) 0.0495(14) Uani 1 1 d . . . . .
H6E H 0.1252 0.3551 0.8448 0.059 Uiso 1 1 calc R U . . .
C1F C 0.4472(3) 0.39514(16) 0.87517(15) 0.0454(14) Uani 1 1 d G . . . .
C2F C 0.4123(3) 0.38051(18) 0.93080(18) 0.0549(16) Uani 1 1 d G . . . .
H2F H 0.3401 0.3618 0.9312 0.066 Uiso 1 1 calc R U . . .
C3F C 0.4831(4) 0.3933(2) 0.98591(15) 0.0649(18) Uani 1 1 d G . . . .
H3F H 0.4592 0.3833 1.0239 0.078 Uiso 1 1 calc R U . . .
C4F C 0.5887(4) 0.4207(2) 0.98538(19) 0.077(2) Uani 1 1 d G . . . .
H4F H 0.6371 0.4294 1.0230 0.092 Uiso 1 1 calc R U . . .
C5F C 0.6237(3) 0.43530(18) 0.9298(2) 0.069(2) Uani 1 1 d G . . . .
H5F H 0.6959 0.4540 0.9294 0.083 Uiso 1 1 calc R U . . .
C6F C 0.5529(3) 0.42253(16) 0.87465(19) 0.0530(16) Uani 1 1 d G . . . .
H6F H 0.5768 0.4325 0.8366 0.064 Uiso 1 1 calc R U . . .
O1G O 0.6461(3) 0.41667(14) 0.70436(16) 0.0374(8) Uani 1 1 d . . . . .
C1G C 0.7449(4) 0.4185(2) 0.7470(2) 0.0347(11) Uani 1 1 d . . . . .
H1G1 H 0.8102 0.4013 0.7295 0.042 Uiso 1 1 calc R U . . .
H1G2 H 0.7331 0.3962 0.7837 0.042 Uiso 1 1 calc R U . . .
C2G C 0.7745(6) 0.4789(3) 0.7654(3) 0.0499(14) Uani 1 1 d . . . . .
H2G1 H 0.7132 0.4951 0.7869 0.060 Uiso 1 1 calc R U . . .
H2G2 H 0.8491 0.4801 0.7938 0.060 Uiso 1 1 calc R U . . .
O2G O 0.7834(4) 0.51126(15) 0.71134(18) 0.0451(9) Uani 1 1 d . . . . .
C3G C 0.7958(6) 0.5703(2) 0.7254(3) 0.0605(18) Uani 1 1 d . . . . .
H3G1 H 0.8017 0.5916 0.6877 0.091 Uiso 1 1 calc R U . . .
H3G2 H 0.7279 0.5835 0.7428 0.091 Uiso 1 1 calc R U . . .
H3G3 H 0.8662 0.5763 0.7553 0.091 Uiso 1 1 calc R U . . .
O1H O 0.347(15) 0.345(7) 0.615(10) 0.0430(9) Uani 0.5 1 d . . P A 1
C1H C 0.2368(15) 0.3411(8) 0.6123(6) 0.037(2) Uani 0.5 1 d . . P A 1
H1H1 H 0.2079 0.3791 0.6224 0.045 Uiso 0.5 1 calc R U P A 1
H1H2 H 0.2210 0.3148 0.6451 0.045 Uiso 0.5 1 calc R U P A 1
C2H C 0.1635(12) 0.3216(6) 0.5521(7) 0.037(2) Uani 0.5 1 d . . P A 1
H2H1 H 0.1898 0.2837 0.5401 0.045 Uiso 0.5 1 calc R U P A 1
H2H2 H 0.0806 0.3189 0.5571 0.045 Uiso 0.5 1 calc R U P A 1
O2H O 0.1779(8) 0.3624(4) 0.5067(4) 0.037(2) Uani 0.5 1 d . . P A 1
C3H C 0.1140(10) 0.3507(6) 0.4483(5) 0.047(3) Uani 0.5 1 d . . P A 1
H3H1 H 0.1317 0.3794 0.4188 0.070 Uiso 0.5 1 calc R U P A 1
H3H2 H 0.0307 0.3516 0.4508 0.070 Uiso 0.5 1 calc R U P A 1
H3H3 H 0.1351 0.3130 0.4346 0.070 Uiso 0.5 1 calc R U P A 1
O3H O 0.347(15) 0.345(7) 0.615(10) 0.0430(9) Uani 0.5 1 d . . P A 2
C4H C 0.2283(14) 0.3411(7) 0.6348(6) 0.034(2) Uani 0.5 1 d . . P A 2
H4H1 H 0.1999 0.3793 0.6441 0.041 Uiso 0.5 1 calc R U P A 2
H4H2 H 0.2306 0.3167 0.6717 0.041 Uiso 0.5 1 calc R U P A 2
C5H C 0.1515(10) 0.3151(5) 0.5800(6) 0.034(2) Uani 0.5 1 d . . P A 2
H5H1 H 0.1841 0.2781 0.5695 0.041 Uiso 0.5 1 calc R U P A 2
H5H2 H 0.0726 0.3083 0.5901 0.041 Uiso 0.5 1 calc R U P A 2
O4H O 0.1452(8) 0.3529(4) 0.5290(5) 0.038(2) Uani 0.5 1 d . . P A 2
C6H C 0.0617(11) 0.3356(6) 0.4794(6) 0.052(3) Uani 0.5 1 d . . P A 2
H6H1 H 0.0591 0.3631 0.4457 0.078 Uiso 0.5 1 calc R U P A 2
H6H2 H -0.0147 0.3337 0.4928 0.078 Uiso 0.5 1 calc R U P A 2
H6H3 H 0.0825 0.2980 0.4652 0.078 Uiso 0.5 1 calc R U P A 2
O1L O 0.449(2) 0.4547(12) 0.6350(15) 0.0347(15) Uani 0.5 1 d . . P A 1
C1L C 0.3969(15) 0.4987(8) 0.6680(9) 0.0339(19) Uani 0.5 1 d . . P A 1
H1L1 H 0.4573 0.5250 0.6884 0.041 Uiso 0.5 1 calc R U P A 1
H1L2 H 0.3558 0.4817 0.6998 0.041 Uiso 0.5 1 calc R U P A 1
C2L C 0.3086(8) 0.5316(4) 0.6187(5) 0.0339(19) Uani 0.5 1 d . . P A 1
H2L1 H 0.2653 0.5600 0.6395 0.041 Uiso 0.5 1 calc R U P A 1
H2L2 H 0.3518 0.5520 0.5899 0.041 Uiso 0.5 1 calc R U P A 1
O2L O 0.2278(6) 0.4920(3) 0.5848(3) 0.0347(15) Uani 0.5 1 d . . P A 1
C3L C 0.1367(11) 0.5203(6) 0.5484(6) 0.058(3) Uani 0.5 1 d . . P A 1
H3L1 H 0.0925 0.4931 0.5202 0.087 Uiso 0.5 1 calc R U P A 1
H3L2 H 0.1682 0.5502 0.5247 0.087 Uiso 0.5 1 calc R U P A 1
H3L3 H 0.0854 0.5373 0.5748 0.087 Uiso 0.5 1 calc R U P A 1
O1J O 0.7336(6) 0.5027(3) 0.5122(3) 0.0377(17) Uani 0.5 1 d . . P A 2
C1J C 0.8490(10) 0.4900(5) 0.5135(7) 0.052(3) Uani 0.5 1 d . . P A 2
H1J1 H 0.8965 0.5169 0.5414 0.062 Uiso 0.5 1 calc R U P A 2
H1J2 H 0.8693 0.4952 0.4717 0.062 Uiso 0.5 1 calc R U P A 2
C2J C 0.8790(10) 0.4307(5) 0.5344(6) 0.049(3) Uani 0.5 1 d . . P A 2
H2J1 H 0.8428 0.4031 0.5032 0.059 Uiso 0.5 1 calc R U P A 2
H2J2 H 0.9643 0.4252 0.5400 0.059 Uiso 0.5 1 calc R U P A 2
O2J O 0.8375(13) 0.4218(6) 0.5904(8) 0.041(3) Uani 0.5 1 d . . P A 2
C3J C 0.8758(10) 0.3677(4) 0.6182(6) 0.042(3) Uani 0.5 1 d . . P A 2
H3J1 H 0.8629 0.3376 0.5870 0.064 Uiso 0.5 1 calc R U P A 2
H3J2 H 0.8315 0.3590 0.6515 0.064 Uiso 0.5 1 calc R U P A 2
H3J3 H 0.9587 0.3698 0.6347 0.064 Uiso 0.5 1 calc R U P A 2
O1M O 0.6037(6) 0.5807(3) 0.5954(3) 0.0354(16) Uani 0.5 1 d . . P A 1
C1M C 0.5507(13) 0.6259(5) 0.6201(6) 0.037(3) Uani 0.5 1 d . . P A 1
H1M1 H 0.5666 0.6232 0.6656 0.044 Uiso 0.5 1 calc R U P A 1
H1M2 H 0.4656 0.6229 0.6075 0.044 Uiso 0.5 1 calc R U P A 1
C2M C 0.5907(9) 0.6834(4) 0.6009(5) 0.035(2) Uani 0.5 1 d . . P A 1
H2M1 H 0.5453 0.7140 0.6171 0.042 Uiso 0.5 1 calc R U P A 1
H2M2 H 0.6740 0.6891 0.6173 0.042 Uiso 0.5 1 calc R U P A 1
O2M O 0.5732(13) 0.6848(4) 0.5355(4) 0.031(2) Uani 0.5 1 d . . P A 1
C3M C 0.5856(11) 0.7406(4) 0.5121(6) 0.049(3) Uani 0.5 1 d . . P A 1
H3M1 H 0.5828 0.7387 0.4673 0.073 Uiso 0.5 1 calc R U P A 1
H3M2 H 0.6604 0.7566 0.5309 0.073 Uiso 0.5 1 calc R U P A 1
H3M3 H 0.5223 0.7648 0.5218 0.073 Uiso 0.5 1 calc R U P A 1
O1I O 0.4370(17) 0.4560(8) 0.6307(11) 0.017(3) Uani 0.5 1 d . . P A 2
C1I C 0.3684(11) 0.4962(6) 0.6516(8) 0.038(4) Uani 0.5 1 d D . P A 2
H1I1 H 0.3637 0.4875 0.6952 0.046 Uiso 0.5 1 calc R U P A 2
H1I2 H 0.2890 0.4920 0.6284 0.046 Uiso 0.5 1 calc R U P A 2
C2I1 C 0.4011(17) 0.5537(7) 0.6482(11) 0.037(5) Uani 0.25 1 d D . P A 2
H2I1 H 0.3590 0.5696 0.6094 0.045 Uiso 0.25 1 calc R U P A 2
H2I2 H 0.3731 0.5743 0.6824 0.045 Uiso 0.25 1 calc R U P A 2
O2I1 O 0.513(2) 0.5656(11) 0.6503(11) 0.033(3) Uani 0.25 1 d . . P A 2
C3I1 C 0.546(2) 0.6277(11) 0.6502(17) 0.033(3) Uani 0.25 1 d . . P A 2
H3I1 H 0.5256 0.6463 0.6870 0.050 Uiso 0.25 1 calc R U P A 2
H3I2 H 0.5041 0.6462 0.6134 0.050 Uiso 0.25 1 calc R U P A 2
H3I3 H 0.6299 0.6310 0.6501 0.050 Uiso 0.25 1 calc R U P A 2
O2I2 O 0.539(2) 0.5606(11) 0.6683(11) 0.033(3) Uani 0.25 1 d . . P A 3
C2I2 C 0.4390(14) 0.5339(7) 0.6927(8) 0.026(4) Uani 0.25 1 d D . P A 3
H2I3 H 0.4671 0.5132 0.7314 0.032 Uiso 0.25 1 d R U P A 3
H2I4 H 0.3881 0.5650 0.7031 0.032 Uiso 0.25 1 d R U P A 3
C3I2 C 0.514(2) 0.6160(10) 0.6431(18) 0.033(3) Uani 0.25 1 d . . P A 3
H3I4 H 0.5109 0.6427 0.6770 0.050 Uiso 0.25 1 d R U P A 3
H3I5 H 0.5769 0.6274 0.6204 0.050 Uiso 0.25 1 d R U P A 3
H3I6 H 0.4400 0.6164 0.6153 0.050 Uiso 0.25 1 d R U P A 3
O1N O 0.5487(12) 0.3789(7) 0.5823(11) 0.0245(19) Uani 0.5 1 d . . P A 1
C1N C 0.6528(10) 0.3476(5) 0.5599(5) 0.030(2) Uani 0.5 1 d . . P A 1
H1N1 H 0.6347 0.3065 0.5590 0.036 Uiso 0.5 1 calc R U P A 1
H1N2 H 0.6540 0.3594 0.5168 0.036 Uiso 0.5 1 calc R U P A 1
C2N C 0.7727(8) 0.3542(4) 0.5932(5) 0.030(2) Uani 0.5 1 d . . P A 1
H2N1 H 0.7763 0.3411 0.6362 0.036 Uiso 0.5 1 calc R U P A 1
H2N2 H 0.8268 0.3306 0.5732 0.036 Uiso 0.5 1 calc R U P A 1
O2N O 0.8065(11) 0.4121(5) 0.5925(7) 0.0245(19) Uani 0.5 1 d . . P A 1
C3N C 0.9266(9) 0.4219(5) 0.6135(6) 0.042(3) Uani 0.5 1 d . . P A 1
H3N1 H 0.9725 0.4065 0.5835 0.062 Uiso 0.5 1 calc R U P A 1
H3N2 H 0.9493 0.4030 0.6532 0.062 Uiso 0.5 1 calc R U P A 1
H3N3 H 0.9407 0.4628 0.6181 0.062 Uiso 0.5 1 calc R U P A 1
O1K O 0.5699(14) 0.3825(8) 0.5830(10) 0.027(2) Uani 0.5 1 d . . P A 2
C1K C 0.5950(9) 0.3369(4) 0.5494(5) 0.027(2) Uani 0.5 1 d . . P A 2
H1K1 H 0.6581 0.3160 0.5754 0.033 Uiso 0.5 1 calc R U P A 2
H1K2 H 0.6292 0.3524 0.5143 0.033 Uiso 0.5 1 calc R U P A 2
C2K C 0.5074(8) 0.2927(4) 0.5227(4) 0.030(2) Uani 0.5 1 d . . P A 2
H2K1 H 0.5449 0.2646 0.4985 0.036 Uiso 0.5 1 calc R U P A 2
H2K2 H 0.4771 0.2722 0.5563 0.036 Uiso 0.5 1 calc R U P A 2
O2K O 0.4136(12) 0.3207(5) 0.4838(4) 0.027(2) Uani 0.5 1 d . . P A 2
C3K C 0.3371(12) 0.2827(5) 0.4489(6) 0.050(3) Uani 0.5 1 d . . P A 2
H3K1 H 0.3800 0.2598 0.4227 0.075 Uiso 0.5 1 calc R U P A 2
H3K2 H 0.2757 0.3041 0.4232 0.075 Uiso 0.5 1 calc R U P A 2
H3K3 H 0.3021 0.2576 0.4766 0.075 Uiso 0.5 1 calc R U P A 2
C1O C 0.0411(11) 0.4690(4) 0.9337(5) 0.154(3) Uani 0.8 1 d G . P . .
C2O C -0.0640(9) 0.4430(6) 0.9112(4) 0.154(3) Uani 0.8 1 d G . P . .
H2O H -0.1252 0.4645 0.8886 0.184 Uiso 0.8 1 calc R U P . .
C3O C -0.0794(7) 0.3853(6) 0.9215(4) 0.154(3) Uani 0.8 1 d G . P . .
H3O H -0.1512 0.3675 0.9061 0.184 Uiso 0.8 1 calc R U P . .
C4O C 0.0102(10) 0.3538(5) 0.9545(5) 0.154(3) Uani 0.8 1 d G . P . .
H4O H -0.0003 0.3144 0.9616 0.184 Uiso 0.8 1 calc R U P . .
C5O C 0.1153(8) 0.3799(6) 0.9771(4) 0.154(3) Uani 0.8 1 d G . P . .
H5O H 0.1765 0.3583 0.9996 0.184 Uiso 0.8 1 calc R U P . .
C6O C 0.1307(8) 0.4375(6) 0.9667(4) 0.154(3) Uani 0.8 1 d G . P . .
H6O H 0.2025 0.4553 0.9821 0.184 Uiso 0.8 1 calc R U P . .
C7O C 0.0669(13) 0.5207(8) 0.9261(7) 0.154(3) Uani 0.8 1 d . . P . .
H7O1 H 0.0452 0.5310 0.8827 0.230 Uiso 0.8 1 calc R U P . .
H7O2 H 0.1508 0.5261 0.9383 0.230 Uiso 0.8 1 calc R U P . .
H7O3 H 0.0248 0.5450 0.9514 0.230 Uiso 0.8 1 calc R U P . .

loop_
_atom_site_aniso_label
_atom_site_aniso_U_11
_atom_site_aniso_U_22
_atom_site_aniso_U_33
_atom_site_aniso_U_23
_atom_site_aniso_U_13
_atom_site_aniso_U_12
Hf1 0.02417(10) 0.01979(9) 0.02467(11) 0.00317(6) 0.00313(7) 0.00002(6)
Sr1 0.0233(2) 0.02524(19) 0.0349(2) 0.01041(17) 0.00464(17) 0.00193(15)
Sr21 0.0245(6) 0.0209(4) 0.0238(6) 0.0041(4) -0.0008(4) -0.0005(4)
Sr22 0.0224(6) 0.0204(4) 0.0211(6) 0.0026(4) 0.0012(4) -0.0006(4)
O3 0.035(5) 0.026(5) 0.030(5) 0.011(3) 0.007(4) -0.006(3)
O4 0.045(4) 0.034(3) 0.026(4) 0.018(3) 0.005(3) 0.003(3)
O1 0.0377(18) 0.0237(15) 0.0295(18) 0.0034(13) -0.0029(14) -0.0007(13)
Si1 0.0286(6) 0.0224(5) 0.0303(7) 0.0079(5) -0.0010(5) 0.0019(5)
C1A 0.030(2) 0.024(2) 0.037(3) 0.0058(18) 0.003(2) 0.0043(17)
C2A 0.036(3) 0.049(3) 0.045(3) 0.003(2) -0.002(2) 0.003(2)
C3A 0.030(3) 0.083(5) 0.063(4) 0.001(4) 0.004(3) 0.002(3)
C4A 0.041(3) 0.087(5) 0.054(4) -0.002(4) 0.014(3) 0.012(3)
C5A 0.052(4) 0.057(4) 0.050(4) -0.003(3) 0.012(3) 0.010(3)
C6A 0.036(3) 0.036(3) 0.046(3) 0.004(2) 0.002(2) 0.002(2)
C1B 0.031(2) 0.026(2) 0.029(3) 0.0042(18) 0.000(2) -0.0017(18)
C2B 0.043(3) 0.032(3) 0.073(4) 0.015(3) 0.005(3) 0.001(2)
C3B 0.053(4) 0.026(3) 0.079(5) 0.004(3) 0.013(3) -0.007(2)
C4B 0.054(3) 0.040(3) 0.047(3) -0.004(2) 0.007(3) -0.022(3)
C5B 0.041(3) 0.041(3) 0.052(4) 0.001(2) -0.007(3) -0.011(2)
C6B 0.036(3) 0.028(2) 0.042(3) 0.005(2) 0.002(2) 0.0005(19)
C1C 0.029(2) 0.036(2) 0.032(3) 0.013(2) -0.002(2) -0.0032(19)
C2C 0.038(3) 0.047(3) 0.037(3) 0.007(2) 0.002(2) -0.004(2)
C3C 0.053(4) 0.068(4) 0.033(3) 0.005(3) 0.006(3) -0.009(3)
C4C 0.056(4) 0.073(4) 0.036(3) 0.019(3) -0.007(3) -0.018(3)
C5C 0.044(3) 0.061(4) 0.051(4) 0.033(3) -0.014(3) -0.010(3)
C6C 0.043(3) 0.037(3) 0.052(4) 0.016(2) -0.005(3) -0.004(2)
O2 0.058(2) 0.040(2) 0.051(3) 0.0134(17) 0.030(2) 0.0119(17)
Si2 0.0517(9) 0.0335(7) 0.0519(10) 0.0079(6) 0.0302(8) 0.0047(6)
C1D1 0.061(4) 0.038(3) 0.072(5) -0.009(3) 0.016(3) 0.009(3)
C2D1 0.061(4) 0.038(3) 0.072(5) -0.009(3) 0.016(3) 0.009(3)
C3D1 0.061(4) 0.038(3) 0.072(5) -0.009(3) 0.016(3) 0.009(3)
C4D1 0.061(4) 0.038(3) 0.072(5) -0.009(3) 0.016(3) 0.009(3)
C5D1 0.061(4) 0.038(3) 0.072(5) -0.009(3) 0.016(3) 0.009(3)
C6D1 0.061(4) 0.038(3) 0.072(5) -0.009(3) 0.016(3) 0.009(3)
C1D2 0.055(4) 0.050(3) 0.094(7) 0.025(4) 0.042(4) 0.014(3)
C2D2 0.055(4) 0.050(3) 0.094(7) 0.025(4) 0.042(4) 0.014(3)
C3D2 0.055(4) 0.050(3) 0.094(7) 0.025(4) 0.042(4) 0.014(3)
C4D2 0.055(4) 0.050(3) 0.094(7) 0.025(4) 0.042(4) 0.014(3)
C5D2 0.055(4) 0.050(3) 0.094(7) 0.025(4) 0.042(4) 0.014(3)
C6D2 0.055(4) 0.050(3) 0.094(7) 0.025(4) 0.042(4) 0.014(3)
C1E 0.048(3) 0.042(3) 0.043(3) 0.009(2) 0.009(3) 0.005(2)
C2E 0.059(4) 0.040(3) 0.052(4) 0.007(3) 0.012(3) 0.005(3)
C3E 0.076(5) 0.039(3) 0.065(5) 0.005(3) 0.001(4) -0.004(3)
C4E 0.062(4) 0.048(4) 0.063(4) 0.014(3) -0.005(3) -0.013(3)
C5E 0.049(4) 0.069(4) 0.055(4) 0.007(3) 0.008(3) -0.014(3)
C6E 0.050(3) 0.048(3) 0.054(4) 0.005(3) 0.017(3) -0.001(3)
C1F 0.053(3) 0.031(2) 0.059(4) 0.004(2) 0.032(3) 0.001(2)
C2F 0.062(4) 0.056(4) 0.052(4) 0.001(3) 0.025(3) -0.006(3)
C3F 0.074(5) 0.081(5) 0.043(4) -0.010(3) 0.021(4) -0.014(4)
C4F 0.070(5) 0.071(5) 0.085(6) -0.010(4) -0.002(4) 0.017(4)
C5F 0.057(4) 0.050(4) 0.101(7) 0.001(4) 0.015(4) -0.007(3)
C6F 0.053(4) 0.036(3) 0.076(5) 0.007(3) 0.030(3) 0.000(3)
O1G 0.0373(19) 0.0337(17) 0.036(2) 0.0086(14) -0.0099(15) -0.0129(14)
C1G 0.031(2) 0.043(3) 0.028(3) 0.004(2) -0.001(2) 0.001(2)
C2G 0.060(4) 0.052(3) 0.036(3) -0.004(3) 0.003(3) -0.017(3)
O2G 0.060(2) 0.0354(19) 0.040(2) -0.0046(16) 0.0073(19) -0.0159(17)
C3G 0.082(5) 0.039(3) 0.062(4) -0.015(3) 0.014(4) -0.019(3)
O1H 0.0277(18) 0.0315(18) 0.061(3) 0.0158(16) -0.0194(17) -0.0104(14)
C1H 0.033(5) 0.041(5) 0.037(7) 0.005(5) 0.003(5) -0.001(4)
C2H 0.033(5) 0.041(5) 0.037(7) 0.005(5) 0.003(5) -0.001(4)
O2H 0.034(5) 0.047(5) 0.028(5) 0.006(4) -0.004(4) -0.007(4)
C3H 0.035(6) 0.075(8) 0.028(6) 0.003(5) -0.002(5) -0.010(6)
O3H 0.0277(18) 0.0315(18) 0.061(3) 0.0158(16) -0.0194(17) -0.0104(14)
C4H 0.027(4) 0.036(4) 0.036(6) 0.007(5) -0.004(5) -0.003(3)
C5H 0.027(4) 0.036(4) 0.036(6) 0.007(5) -0.004(5) -0.003(3)
O4H 0.035(5) 0.039(5) 0.034(6) 0.005(4) -0.008(4) -0.004(4)
C6H 0.041(6) 0.062(8) 0.046(7) 0.006(6) -0.016(6) -0.007(6)
O1L 0.030(3) 0.036(3) 0.037(4) -0.001(3) 0.002(3) 0.006(3)
C1L 0.027(4) 0.034(4) 0.039(5) -0.004(3) -0.001(4) -0.002(3)
C2L 0.027(4) 0.034(4) 0.039(5) -0.004(3) -0.001(4) -0.002(3)
O2L 0.030(3) 0.036(3) 0.037(4) -0.001(3) 0.002(3) 0.006(3)
C3L 0.044(7) 0.071(8) 0.055(8) 0.006(6) 0.002(6) 0.023(6)
O1J 0.032(4) 0.046(4) 0.038(4) 0.019(3) 0.014(3) 0.018(3)
C1J 0.042(6) 0.049(6) 0.072(9) 0.022(6) 0.033(6) 0.009(5)
C2J 0.042(6) 0.045(6) 0.066(8) 0.010(5) 0.026(6) 0.018(5)
O2J 0.049(9) 0.028(6) 0.053(6) 0.014(4) 0.028(6) 0.003(5)
C3J 0.036(6) 0.037(5) 0.053(7) 0.015(5) 0.003(5) 0.010(4)
O1M 0.055(4) 0.021(3) 0.032(4) -0.001(3) 0.013(3) 0.005(3)
C1M 0.053(8) 0.029(5) 0.029(7) -0.002(5) 0.009(5) 0.010(5)
C2M 0.039(5) 0.031(5) 0.034(6) -0.004(4) 0.000(4) 0.003(4)
O2M 0.053(6) 0.018(4) 0.021(5) -0.001(3) 0.004(5) -0.001(3)
C3M 0.063(8) 0.021(5) 0.065(8) 0.007(5) 0.021(7) 0.001(5)
O1I 0.019(6) 0.008(3) 0.026(6) 0.010(3) 0.011(5) 0.005(3)
C1I 0.020(7) 0.030(6) 0.066(13) -0.007(6) 0.015(6) 0.009(5)
C2I1 0.029(10) 0.034(10) 0.051(14) -0.013(9) 0.011(10) 0.002(8)
O2I1 0.019(9) 0.028(4) 0.053(10) -0.015(6) 0.003(8) 0.001(4)
C3I1 0.019(9) 0.028(4) 0.053(10) -0.015(6) 0.003(8) 0.001(4)
O2I2 0.019(9) 0.028(4) 0.053(10) -0.015(6) 0.003(8) 0.001(4)
C2I2 0.029(9) 0.017(7) 0.032(10) -0.003(7) 0.000(8) 0.007(7)
C3I2 0.019(9) 0.028(4) 0.053(10) -0.015(6) 0.003(8) 0.001(4)
O1N 0.027(5) 0.017(3) 0.030(4) 0.008(3) 0.009(3) 0.004(3)
C1N 0.031(6) 0.030(5) 0.030(6) -0.003(4) 0.009(5) 0.007(5)
C2N 0.033(5) 0.023(4) 0.036(5) 0.006(4) 0.009(4) 0.006(4)
O2N 0.027(5) 0.017(3) 0.030(4) 0.008(3) 0.009(3) 0.004(3)
C3N 0.021(5) 0.048(6) 0.055(7) -0.008(5) 0.002(5) -0.008(4)
O1K 0.036(4) 0.026(3) 0.019(4) -0.005(3) 0.003(4) 0.004(3)
C1K 0.025(5) 0.025(5) 0.032(6) 0.003(4) 0.007(5) 0.010(4)
C2K 0.038(5) 0.027(4) 0.025(5) 0.003(3) 0.007(4) 0.004(4)
O2K 0.036(4) 0.026(3) 0.019(4) -0.005(3) 0.003(4) 0.004(3)
C3K 0.067(8) 0.044(6) 0.036(6) -0.017(5) 0.000(6) -0.004(6)
C1O 0.116(5) 0.262(10) 0.091(4) 0.028(5) 0.042(4) -0.027(6)
C2O 0.116(5) 0.262(10) 0.091(4) 0.028(5) 0.042(4) -0.027(6)
C3O 0.116(5) 0.262(10) 0.091(4) 0.028(5) 0.042(4) -0.027(6)
C4O 0.116(5) 0.262(10) 0.091(4) 0.028(5) 0.042(4) -0.027(6)
C5O 0.116(5) 0.262(10) 0.091(4) 0.028(5) 0.042(4) -0.027(6)
C6O 0.116(5) 0.262(10) 0.091(4) 0.028(5) 0.042(4) -0.027(6)
C7O 0.116(5) 0.262(10) 0.091(4) 0.028(5) 0.042(4) -0.027(6)

loop_
_atom_type_symbol
_atom_type_description
_atom_type_scat_dispersion_real
_atom_type_scat_dispersion_imag
_atom_type_scat_source
C C 0.0033 0.0016 'International Tables Vol C Tables 4.2.6.8 and 6.1.1.4'
H H 0.0000 0.0000 'International Tables Vol C Tables 4.2.6.8 and 6.1.1.4'
O O 0.0106 0.0060 'International Tables Vol C Tables 4.2.6.8 and 6.1.1.4'
Si Si 0.0817 0.0704 'International Tables Vol C Tables 4.2.6.8 and 6.1.1.4'
Sr Sr -1.5307 3.2498 'International Tables Vol C Tables 4.2.6.8 and 6.1.1.4'
Hf Hf -0.5830 6.1852 'International Tables Vol C Tables 4.2.6.8 and 6.1.1.4'
Cl Cl 0.1484 0.1585 'International Tables Vol C Tables 4.2.6.8 and 6.1.1.4'

loop_
_geom_angle_atom_site_label_1
_geom_angle_atom_site_label_2
_geom_angle_atom_site_label_3
_geom_angle
_geom_angle_site_symmetry_1
_geom_angle_site_symmetry_3
O1 Hf1 O2 98.72(14) . .
O1 Hf1 O1H 95(5) . .
O1 Hf1 O1G 94.61(13) . .
O1 Hf1 O1L 166.1(9) . .
O1 Hf1 O1N 92.9(5) . .
O2 Hf1 O1H 93(6) . .
O2 Hf1 O1G 96.29(17) . .
O2 Hf1 O1L 95.0(9) . .
O2 Hf1 O1N 167.0(5) . .
O1G Hf1 O1H 166(6) . .
O1G Hf1 O3H 166(6) . .
O1G Hf1 O1I 85.3(6) . .
O1G Hf1 O1K 82.4(4) . .
O1G Hf1 O1L 81.8(9) . .
O1G Hf1 O1N 88.6(4) . .
O1H Hf1 O1L 86(5) . .
O1H Hf1 O1N 80(6) . .
O3H Hf1 O1I 83(5) . .
O3H Hf1 O1K 86(6) . .
O1I Hf1 O1K 74.2(8) . .
O1L Hf1 O1N 73.7(10) . .
O3 Sr1 O1G 141.80(16) 3_666 .
O3 Sr1 O2G 150.74(15) 3_666 .
O3 Sr1 O1I 78.9(5) 3_666 .
O3 Sr1 O2I2 90.7(5) 3_666 .
O3 Sr1 O1J 59.6(2) 3_666 .
O3 Sr1 O1K 86.0(5) 3_666 .
O3 Sr1 O1L 81.8(7) 3_666 .
O3 Sr1 O1N 84.1(4) 3_666 .
O3 Sr1 O2N 113.7(4) 3_666 .
O4 Sr1 O3 79.9(2) 3_666 3_666
O4 Sr1 O1G 138.19(17) 3_666 .
O4 Sr1 O2G 78.49(18) 3_666 .
O4 Sr1 O1L 148.8(6) 3_666 .
O4 Sr1 O1N 144.4(5) 3_666 .
O4 Sr1 O2N 86.7(3) 3_666 .
O1G Sr1 O2G 61.50(11) . .
O1G Sr1 O2I2 86.6(6) . .
O1G Sr1 O1N 65.2(5) . .
O2G Sr1 O1N 124.5(4) . .
O1I Sr1 O1G 65.7(4) . .
O1I Sr1 O2G 110.0(6) . .
O2I2 Sr1 O2G 70.3(5) . .
O1J Sr1 O1G 145.51(17) . .
O1J Sr1 O2G 113.1(2) . .
O1J Sr1 O1I 136.2(6) . .
O1J Sr1 O1K 99.7(5) . .
O1K Sr1 O1G 65.1(5) . .
O1K Sr1 O2G 123.0(5) . .
O1K Sr1 O1I 61.4(7) . .
O1L Sr1 O1G 62.9(6) . .
O1L Sr1 O2G 107.6(8) . .
O1L Sr1 O1N 56.9(8) . .
O1L Sr1 O2N 123.9(7) . .
O1M Sr1 O3 64.7(2) . 3_666
O1M Sr1 O4 52.7(2) . 3_666
O1M Sr1 O1G 129.88(18) . .
O1M Sr1 O2G 86.5(2) . .
O1M Sr1 O1L 96.5(6) . .
O1M Sr1 O2N 139.4(3) . .
O2N Sr1 O1G 78.4(3) . .
O2N Sr1 O2G 84.5(4) . .
O2N Sr1 O1N 71.0(5) . .
O3 Sr21 O1N 91.8(4) . .
O3 Sr21 O1M 67.3(3) . 3_666
O1N Sr21 O1M 117.9(6) . 3_666
O3 Sr21 O4 86.1(3) . .
O1N Sr21 O4 169.0(6) . .
O1M Sr21 O4 51.4(2) 3_666 .
O3 Sr21 O2M 117.9(4) . 3_666
O1N Sr21 O2M 77.1(5) . 3_666
O1M Sr21 O2M 65.6(3) 3_666 3_666
O4 Sr21 O2M 94.4(3) . 3_666
O3 Sr21 O2H 146.4(3) . .
O1N Sr21 O2H 121.3(4) . .
O1M Sr21 O2H 98.1(3) 3_666 .
O4 Sr21 O2H 62.4(3) . .
O2M Sr21 O2H 78.4(4) 3_666 .
O3 Sr21 O3 10.5(4) . 3_666
O1N Sr21 O3 84.7(4) . 3_666
O1M Sr21 O3 77.5(2) 3_666 3_666
O4 Sr21 O3 94.5(2) . 3_666
O2M Sr21 O3 123.3(3) 3_666 3_666
O2H Sr21 O3 151.0(3) . 3_666
O3 Sr21 O1L 82.6(6) . .
O1N Sr21 O1L 57.3(8) . .
O1M Sr21 O1L 149.7(6) 3_666 .
O4 Sr21 O1L 132.8(6) . .
O2M Sr21 O1L 131.1(6) 3_666 .
O2H Sr21 O1L 109.5(6) . .
O3 Sr21 O1L 72.3(6) 3_666 .
O3 Sr21 O1H 142(4) . .
O1N Sr21 O1H 62(4) . .
O1M Sr21 O1H 147(4) 3_666 .
O4 Sr21 O1H 125(4) . .
O2M Sr21 O1H 84(4) 3_666 .
O2H Sr21 O1H 63(4) . .
O3 Sr21 O1H 132(4) 3_666 .
O1L Sr21 O1H 61(4) . .
O3 Sr21 O2L 89.9(3) . .
O1N Sr21 O2L 111.9(6) . .
O1M Sr21 O2L 124.9(2) 3_666 .
O4 Sr21 O2L 78.9(2) . .
O2M Sr21 O2L 151.2(3) 3_666 .
O2H Sr21 O2L 73.6(3) . .
O3 Sr21 O2L 85.4(2) 3_666 .
O1L Sr21 O2L 55.5(6) . .
O1H Sr21 O2L 78(4) . .
O3 Sr22 O4H 157.1(3) . .
O3 Sr22 O1K 75.1(4) . .
O3 Sr22 O2K 101.9(3) . .
O1I Sr22 O3 80.7(4) . .
O1I Sr22 O3H 68(4) . .
O1I Sr22 O4H 117.1(5) . .
O1I Sr22 O1K 59.4(6) . .
O1I Sr22 O2K 123.2(5) . .
O3H Sr22 O3 139(4) . .
O3H Sr22 O3 132(4) . 3_666
O3H Sr22 O4H 64(4) . .
O3H Sr22 O1K 67(4) . .
O3H Sr22 O2K 76(4) . .
O4H Sr22 O3 163.3(3) . 3_666
O4H Sr22 O1K 125.6(4) . .
O1J Sr22 O3 62.0(3) 3_666 .
O1J Sr22 O3 64.1(2) 3_666 3_666
O1J Sr22 O3H 146(4) 3_666 .
O1J Sr22 O4H 99.5(3) 3_666 .
O1J Sr22 O1I 98.0(4) 3_666 .
O1J Sr22 O1K 134.6(4) 3_666 .
O1J Sr22 O2K 133.7(3) 3_666 .
O1K Sr22 O3 71.1(4) . 3_666
O2K Sr22 O3 108.1(3) . 3_666
O2K Sr22 O1K 66.6(4) . .
O2K Sr22 O4H 81.0(4) . .
Hf1 O1I Sr1 92.5(7) . .
Hf1 O1K Sr1 93.9(8) . .
Hf1 O1L Sr1 97.3(10) . .
Hf1 O1N Sr1 91.8(8) . .
Hf1 O1H Sr21 92(7) . .
Hf1 O1L Sr21 92.6(12) . .
Hf1 O1N Sr21 105.6(7) . .
Hf1 O3H Sr22 97(7) . .
Hf1 O1I Sr22 94.8(9) . .
Hf1 O1K Sr22 85.9(6) . .
Sr1 O3 Sr1 167.1(2) 3_666 .
Sr1 O3 Sr21 89.8(2) 3_666 3_666
Sr1 O1L Sr21 89.1(10) . .
Sr1 O1M Sr21 96.8(2) . 3_666
Sr1 O3 Sr22 98.8(2) 3_666 .
Sr1 O3 Sr22 89.3(2) 3_666 3_666
Sr1 O3 Sr22 79.07(15) . 3_666
Sr1 O1K Sr22 95.1(6) . .
Sr21 O1N Sr1 94.5(6) . .
Sr21 O3 Sr1 92.6(3) . .
Sr21 O3 Sr1 99.5(2) . 3_666
Sr21 O3 Sr1 77.75(16) 3_666 .
Sr21 O4 Sr1 93.1(2) . 3_666
Sr21 O3 Sr21 169.5(4) . 3_666
Sr22 O3 Sr1 92.1(2) . .
Sr22 O1I Sr1 101.3(8) . .
Sr22 O1J Sr1 107.5(3) 3_666 .
Sr22 O3 Sr22 169.5(3) . 3_666
Si1 O1 Hf1 176.3(2) . .
O1 Si1 C1C 109.2(2) . .
O1 Si1 C1B 108.5(2) . .
C1C Si1 C1B 112.5(2) . .
O1 Si1 C1A 112.23(19) . .
C1C Si1 C1A 107.9(2) . .
C1B Si1 C1A 106.5(2) . .
C6A C1A C2A 117.3(5) . .
C6A C1A Si1 121.0(4) . .
C2A C1A Si1 121.6(4) . .
C3A C2A C1A 121.1(6) . .
C3A C2A H2A 119.4 . .
C1A C2A H2A 119.4 . .
C4A C3A C2A 120.2(6) . .
C4A C3A H3A 119.9 . .
C2A C3A H3A 119.9 . .
C3A C4A C5A 120.1(6) . .
C3A C4A H4A 120.0 . .
C5A C4A H4A 120.0 . .
C4A C5A C6A 119.6(6) . .
C4A C5A H5A 120.2 . .
C6A C5A H5A 120.2 . .
C5A C6A C1A 121.7(5) . .
C5A C6A H6A 119.2 . .
C1A C6A H6A 119.2 . .
C6B C1B C2B 116.8(5) . .
C6B C1B Si1 120.8(4) . .
C2B C1B Si1 122.4(4) . .
C3B C2B C1B 121.8(6) . .
C3B C2B H2B 119.1 . .
C1B C2B H2B 119.1 . .
C4B C3B C2B 120.4(5) . .
C4B C3B H3B 119.8 . .
C2B C3B H3B 119.8 . .
C3B C4B C5B 119.1(5) . .
C3B C4B H4B 120.5 . .
C5B C4B H4B 120.5 . .
C4B C5B C6B 120.4(5) . .
C4B C5B H5B 119.8 . .
C6B C5B H5B 119.8 . .
C1B C6B C5B 121.5(5) . .
C1B C6B H6B 119.2 . .
C5B C6B H6B 119.2 . .
C6C C1C C2C 116.7(5) . .
C6C C1C Si1 123.8(4) . .
C2C C1C Si1 119.5(4) . .
C1C C2C C3C 121.3(5) . .
C1C C2C H2C 119.4 . .
C3C C2C H2C 119.4 . .
C4C C3C C2C 120.1(6) . .
C4C C3C H3C 120.0 . .
C2C C3C H3C 120.0 . .
C3C C4C C5C 120.0(6) . .
C3C C4C H4C 120.0 . .
C5C C4C H4C 120.0 . .
C6C C5C C4C 120.1(6) . .
C6C C5C H5C 119.9 . .
C4C C5C H5C 119.9 . .
C5C C6C C1C 121.8(6) . .
C5C C6C H6C 119.1 . .
C1C C6C H6C 119.1 . .
Si2 O2 Hf1 174.5(3) . .
O2 Si2 C1D1 112.7(7) . .
O2 Si2 C1E 110.2(2) . .
C1D1 Si2 C1E 110.2(6) . .
O2 Si2 C1F 109.9(2) . .
C1D1 Si2 C1F 102.8(6) . .
C1E Si2 C1F 110.8(2) . .
C2D1 C1D1 C6D1 115.5(12) . .
C2D1 C1D1 Si2 122.7(11) . .
C6D1 C1D1 Si2 121.7(12) . .
C1D1 C2D1 C3D1 124.2(13) . .
C1D1 C2D1 H2D1 117.9 . .
C3D1 C2D1 H2D1 117.9 . .
C4D1 C3D1 C2D1 118.0(14) . .
C4D1 C3D1 H3D1 121.0 . .
C2D1 C3D1 H3D1 121.0 . .
C5D1 C4D1 C3D1 120.8(12) . .
C5D1 C4D1 H4D1 119.6 . .
C3D1 C4D1 H4D1 119.6 . .
C4D1 C5D1 C6D1 121.5(12) . .
C4D1 C5D1 H5D1 119.3 . .
C6D1 C5D1 H5D1 119.3 . .
C5D1 C6D1 C1D1 119.9(14) . .
C5D1 C6D1 H6D1 120.0 . .
C1D1 C6D1 H6D1 120.0 . .
C2D2 C1D2 C6D2 120.0 . .
C3D2 C2D2 C1D2 120.0 . .
C3D2 C2D2 H2D2 120.0 . .
C1D2 C2D2 H2D2 120.0 . .
C2D2 C3D2 C4D2 120.0 . .
C2D2 C3D2 H3D2 120.0 . .
C4D2 C3D2 H3D2 120.0 . .
C5D2 C4D2 C3D2 120.0 . .
C5D2 C4D2 H4D2 120.0 . .
C3D2 C4D2 H4D2 120.0 . .
C6D2 C5D2 C4D2 120.0 . .
C6D2 C5D2 H5D2 120.0 . .
C4D2 C5D2 H5D2 120.0 . .
C5D2 C6D2 C1D2 120.0 . .
C5D2 C6D2 H6D2 120.0 . .
C1D2 C6D2 H6D2 120.0 . .
C6E C1E C2E 117.1(5) . .
C6E C1E Si2 123.4(4) . .
C2E C1E Si2 119.4(4) . .
C3E C2E C1E 120.6(6) . .
C3E C2E H2E 119.7 . .
C1E C2E H2E 119.7 . .
C4E C3E C2E 120.5(6) . .
C4E C3E H3E 119.8 . .
C2E C3E H3E 119.8 . .
C5E C4E C3E 119.9(6) . .
C5E C4E H4E 120.1 . .
C3E C4E H4E 120.1 . .
C4E C5E C6E 120.4(6) . .
C4E C5E H5E 119.8 . .
C6E C5E H5E 119.8 . .
C1E C6E C5E 121.6(6) . .
C1E C6E H6E 119.2 . .
C5E C6E H6E 119.2 . .
C2F C1F C6F 120.0 . .
C2F C1F Si2 120.9(2) . .
C6F C1F Si2 118.8(2) . .
C1F C2F C3F 120.0 . .
C1F C2F H2F 120.0 . .
C3F C2F H2F 120.0 . .
C4F C3F C2F 120.0 . .
C4F C3F H3F 120.0 . .
C2F C3F H3F 120.0 . .
C3F C4F C5F 120.0 . .
C3F C4F H4F 120.0 . .
C5F C4F H4F 120.0 . .
C6F C5F C4F 120.0 . .
C6F C5F H5F 120.0 . .
C4F C5F H5F 120.0 . .
C5F C6F C1F 120.0 . .
C5F C6F H6F 120.0 . .
C1F C6F H6F 120.0 . .
C1G O1G Hf1 148.0(3) . .
C1G O1G Sr1 115.9(3) . .
Hf1 O1G Sr1 94.67(13) . .
O1G C1G C2G 110.5(4) . .
O1G C1G H1G1 109.6 . .
C2G C1G H1G1 109.6 . .
O1G C1G H1G2 109.6 . .
C2G C1G H1G2 109.6 . .
H1G1 C1G H1G2 108.1 . .
O2G C2G C1G 108.7(4) . .
O2G C2G H2G1 109.9 . .
C1G C2G H2G1 109.9 . .
O2G C2G H2G2 109.9 . .
C1G C2G H2G2 109.9 . .
H2G1 C2G H2G2 108.3 . .
C3G O2G C2G 110.9(5) . .
C3G O2G Sr1 116.9(4) . .
C2G O2G Sr1 118.1(3) . .
O2G C3G H3G1 109.5 . .
O2G C3G H3G2 109.5 . .
H3G1 C3G H3G2 109.5 . .
O2G C3G H3G3 109.5 . .
H3G1 C3G H3G3 109.5 . .
H3G2 C3G H3G3 109.5 . .
C1H O1H Hf1 143(10) . .
C1H O1H Sr21 106(10) . .
O1H C1H C2H 119(9) . .
O1H C1H H1H1 107.5 . .
C2H C1H H1H1 107.5 . .
O1H C1H H1H2 107.5 . .
C2H C1H H1H2 107.5 . .
H1H1 C1H H1H2 107.0 . .
O2H C2H C1H 107.2(10) . .
O2H C2H H2H1 110.3 . .
C1H C2H H2H1 110.3 . .
O2H C2H H2H2 110.3 . .
C1H C2H H2H2 110.3 . .
H2H1 C2H H2H2 108.5 . .
C3H O2H C2H 114.1(10) . .
C3H O2H Sr21 119.8(7) . .
C2H O2H Sr21 117.4(7) . .
O2H C3H H3H1 109.5 . .
O2H C3H H3H2 109.5 . .
H3H1 C3H H3H2 109.5 . .
O2H C3H H3H3 109.5 . .
H3H1 C3H H3H3 109.5 . .
H3H2 C3H H3H3 109.5 . .
C4H O3H Hf1 126(10) . .
C4H O3H Sr22 110(9) . .
O3H C4H C5H 104(8) . .
O3H C4H H4H1 110.9 . .
C5H C4H H4H1 110.9 . .
O3H C4H H4H2 110.9 . .
C5H C4H H4H2 110.9 . .
H4H1 C4H H4H2 108.9 . .
O4H C5H C4H 109.1(9) . .
O4H C5H H5H1 109.9 . .
C4H C5H H5H1 109.9 . .
O4H C5H H5H2 109.9 . .
C4H C5H H5H2 109.9 . .
H5H1 C5H H5H2 108.3 . .
C6H O4H C5H 112.1(10) . .
C6H O4H Sr22 130.1(8) . .
C5H O4H Sr22 112.9(7) . .
O4H C6H H6H1 109.5 . .
O4H C6H H6H2 109.5 . .
H6H1 C6H H6H2 109.5 . .
O4H C6H H6H3 109.5 . .
H6H1 C6H H6H3 109.5 . .
H6H2 C6H H6H3 109.5 . .
C1L O1L Hf1 125(2) . .
C1L O1L Sr1 113.1(18) . .
C1L O1L Sr21 130.2(17) . .
O1L C1L C2L 106.4(17) . .
O1L C1L H1L1 110.4 . .
C2L C1L H1L1 110.4 . .
O1L C1L H1L2 110.4 . .
C2L C1L H1L2 110.4 . .
H1L1 C1L H1L2 108.6 . .
O2L C2L C1L 110.1(9) . .
O2L C2L H2L1 109.6 . .
C1L C2L H2L1 109.6 . .
O2L C2L H2L2 109.6 . .
C1L C2L H2L2 109.6 . .
H2L1 C2L H2L2 108.1 . .
C3L O2L C2L 111.6(9) . .
C3L O2L Sr21 116.5(7) . .
C2L O2L Sr21 104.4(5) . .
O2L C3L H3L1 109.5 . .
O2L C3L H3L2 109.5 . .
H3L1 C3L H3L2 109.5 . .
O2L C3L H3L3 109.5 . .
H3L1 C3L H3L3 109.5 . .
H3L2 C3L H3L3 109.5 . .
C1J O1J Sr22 121.8(6) . 3_666
C1J O1J Sr1 118.3(7) . .
O1J C1J C2J 113.1(9) . .
O1J C1J H1J1 109.0 . .
C2J C1J H1J1 109.0 . .
O1J C1J H1J2 109.0 . .
C2J C1J H1J2 109.0 . .
H1J1 C1J H1J2 107.8 . .
O2J C2J C1J 108.3(10) . .
O2J C2J H2J1 110.0 . .
C1J C2J H2J1 110.0 . .
O2J C2J H2J2 110.0 . .
C1J C2J H2J2 110.0 . .
H2J1 C2J H2J2 108.4 . .
C2J O2J C3J 112.0(13) . .
C2J O2J Sr1 115.8(10) . .
C3J O2J Sr1 127.7(8) . .
O2J C3J H3J1 109.5 . .
O2J C3J H3J2 109.5 . .
H3J1 C3J H3J2 109.5 . .
O2J C3J H3J3 109.5 . .
H3J1 C3J H3J3 109.5 . .
H3J2 C3J H3J3 109.5 . .
C1M O1M Sr1 143.5(7) . .
C1M O1M Sr21 116.3(6) . 3_666
O1M C1M C2M 113.8(10) . .
O1M C1M H1M1 108.8 . .
C2M C1M H1M1 108.8 . .
O1M C1M H1M2 108.8 . .
C2M C1M H1M2 108.8 . .
H1M1 C1M H1M2 107.7 . .
O2M C2M C1M 107.5(9) . .
O2M C2M H2M1 110.2 . .
C1M C2M H2M1 110.2 . .
O2M C2M H2M2 110.2 . .
C1M C2M H2M2 110.2 . .
H2M1 C2M H2M2 108.5 . .
C2M O2M C3M 112.4(9) . .
C2M O2M Sr21 113.6(7) . 3_666
C3M O2M Sr21 127.9(7) . 3_666
O2M C3M H3M1 109.5 . .
O2M C3M H3M2 109.5 . .
H3M1 C3M H3M2 109.5 . .
O2M C3M H3M3 109.5 . .
H3M1 C3M H3M3 109.5 . .
H3M2 C3M H3M3 109.5 . .
C1I O1I Hf1 130.8(15) . .
C1I O1I Sr22 111.6(13) . .
C1I O1I Sr1 120.1(13) . .
O1I C1I C2I1 118.1(16) . .
O1I C1I H1I1 107.8 . .
C2I1 C1I H1I1 107.8 . .
O1I C1I H1I2 107.8 . .
C2I1 C1I H1I2 107.8 . .
H1I1 C1I H1I2 107.1 . .
O2I1 C2I1 C1I 118.1(18) . .
O2I1 C2I1 H2I1 107.8 . .
C1I C2I1 H2I1 107.8 . .
O2I1 C2I1 H2I2 107.8 . .
C1I C2I1 H2I2 107.8 . .
H2I1 C2I1 H2I2 107.1 . .
C2I1 O2I1 C3I1 117(2) . .
C2I1 O2I1 Sr1 116.1(17) . .
C3I1 O2I1 Sr1 122(2) . .
O2I1 C3I1 H3I1 109.5 . .
O2I1 C3I1 H3I2 109.5 . .
H3I1 C3I1 H3I2 109.5 . .
O2I1 C3I1 H3I3 109.5 . .
H3I1 C3I1 H3I3 109.5 . .
H3I2 C3I1 H3I3 109.5 . .
C3I2 O2I2 C2I2 114(2) . .
C3I2 O2I2 Sr1 120(2) . .
C2I2 O2I2 Sr1 109.8(15) . .
O2I2 C2I2 H2I3 109.9 . .
O2I2 C2I2 H2I4 107.4 . .
H2I3 C2I2 H2I4 107.2 . .
O2I2 C3I2 H3I4 108.5 . .
O2I2 C3I2 H3I5 108.9 . .
H3I4 C3I2 H3I5 109.5 . .
O2I2 C3I2 H3I6 111.0 . .
H3I4 C3I2 H3I6 109.5 . .
H3I5 C3I2 H3I6 109.5 . .
C1N O1N Hf1 127.3(12) . .
C1N O1N Sr21 124.0(14) . .
C1N O1N Sr1 100.1(7) . .
C2N C1N O1N 120.9(11) . .
C2N C1N H1N1 107.1 . .
O1N C1N H1N1 107.1 . .
C2N C1N H1N2 107.1 . .
O1N C1N H1N2 107.1 . .
H1N1 C1N H1N2 106.8 . .
O2N C2N C1N 109.7(9) . .
O2N C2N H2N1 109.7 . .
C1N C2N H2N1 109.7 . .
O2N C2N H2N2 109.7 . .
C1N C2N H2N2 109.7 . .
H2N1 C2N H2N2 108.2 . .
C2N O2N C3N 114.4(11) . .
C2N O2N Sr1 114.3(7) . .
C3N O2N Sr1 123.9(9) . .
O2N C3N H3N1 109.5 . .
O2N C3N H3N2 109.5 . .
H3N1 C3N H3N2 109.5 . .
O2N C3N H3N3 109.5 . .
H3N1 C3N H3N3 109.5 . .
H3N2 C3N H3N3 109.5 . .
C1K O1K Hf1 122.8(13) . .
C1K O1K Sr1 138.7(12) . .
C1K O1K Sr22 105.0(10) . .
O1K C1K C2K 124.5(10) . .
O1K C1K H1K1 106.2 . .
C2K C1K H1K1 106.2 . .
O1K C1K H1K2 106.2 . .
C2K C1K H1K2 106.2 . .
H1K1 C1K H1K2 106.4 . .
O2K C2K C1K 108.7(9) . .
O2K C2K H2K1 110.0 . .
C1K C2K H2K1 110.0 . .
O2K C2K H2K2 110.0 . .
C1K C2K H2K2 110.0 . .
H2K1 C2K H2K2 108.3 . .
C3K O2K C2K 113.1(10) . .
C3K O2K Sr22 123.2(9) . .
C2K O2K Sr22 114.1(7) . .
O2K C3K H3K1 109.5 . .
O2K C3K H3K2 109.5 . .
H3K1 C3K H3K2 109.5 . .
O2K C3K H3K3 109.5 . .
H3K1 C3K H3K3 109.5 . .
H3K2 C3K H3K3 109.5 . .
C7O C1O C2O 126.1(13) . .
C7O C1O C6O 113.9(13) . .
C2O C1O C6O 120.0 . .
C1O C2O C3O 120.0 . .
C1O C2O H2O 120.0 . .
C3O C2O H2O 120.0 . .
C2O C3O C4O 120.0 . .
C2O C3O H3O 120.0 . .
C4O C3O H3O 120.0 . .
C5O C4O C3O 120.0 . .
C5O C4O H4O 120.0 . .
C3O C4O H4O 120.0 . .
C6O C5O C4O 120.0 . .
C6O C5O H5O 120.0 . .
C4O C5O H5O 120.0 . .
C5O C6O C1O 120.0 . .
C5O C6O H6O 120.0 . .
C1O C6O H6O 120.0 . .
C1O C7O H7O1 109.5 . .
C1O C7O H7O2 109.5 . .
H7O1 C7O H7O2 109.5 . .
C1O C7O H7O3 109.5 . .
H7O1 C7O H7O3 109.5 . .
H7O2 C7O H7O3 109.5 . .

loop_
_geom_bond_atom_site_label_1
_geom_bond_atom_site_label_2
_geom_bond_distance
_geom_bond_site_symmetry_2
Hf1 O1 2.007(3) .
Hf1 O2 2.008(4) .
Hf1 O1G 2.047(3) .
Hf1 O1H 2.08(17) .
Hf1 O3H 2.08(17) .
Hf1 O1I 2.177(16) .
Hf1 O1K 2.20(2) .
Hf1 O1L 2.08(3) .
Hf1 O1N 2.09(2) .
Sr1 O3 2.501(8) 3_666
Sr1 O4 2.477(6) 3_666
Sr1 O1G 2.653(3) .
Sr1 O2G 2.684(4) .
Sr1 O1I 2.62(2) .
Sr1 O1J 2.508(7) .
Sr1 O1K 2.550(18) .
Sr1 O1L 2.53(3) .
Sr1 O1M 2.342(6) .
Sr1 O1N 2.715(17) .
Sr1 O2N 2.582(14) .
Sr1 O2I2 2.67(2) .
Sr21 O3 2.202(6) .
Sr21 O3 2.795(6) 3_666
Sr21 O4 2.475(7) .
Sr21 O1H 2.8(2) .
Sr21 O2H 2.668(9) .
Sr21 O1L 2.80(4) .
Sr21 O2L 3.144(7) .
Sr21 O1M 2.466(7) 3_666
Sr21 O2M 2.651(9) 3_666
Sr21 O1N 2.374(17) .
Sr22 O3 2.557(7) .
Sr22 O3H 2.5(2) .
Sr22 O4H 2.758(10) .
Sr22 O1I 2.49(3) .
Sr22 O1J 2.253(6) 3_666
Sr22 O1K 2.812(17) .
Sr22 O2K 2.634(10) .
O3 H3 0.8400 .
O4 H4 0.8400 .
O1 Si1 1.593(3) .
Si1 C1C 1.872(5) .
Si1 C1B 1.879(5) .
Si1 C1A 1.886(5) .
C1A C6A 1.397(7) .
C1A C2A 1.402(7) .
C2A C3A 1.387(8) .
C2A H2A 0.9500 .
C3A C4A 1.375(9) .
C3A H3A 0.9500 .
C4A C5A 1.385(9) .
C4A H4A 0.9500 .
C5A C6A 1.386(8) .
C5A H5A 0.9500 .
C6A H6A 0.9500 .
C1B C6B 1.385(7) .
C1B C2B 1.392(7) .
C2B C3B 1.385(8) .
C2B H2B 0.9500 .
C3B C4B 1.366(9) .
C3B H3B 0.9500 .
C4B C5B 1.383(8) .
C4B H4B 0.9500 .
C5B C6B 1.387(7) .
C5B H5B 0.9500 .
C6B H6B 0.9500 .
C1C C6C 1.399(7) .
C1C C2C 1.404(8) .
C2C C3C 1.405(8) .
C2C H2C 0.9500 .
C3C C4C 1.363(9) .
C3C H3C 0.9500 .
C4C C5C 1.387(10) .
C4C H4C 0.9500 .
C5C C6C 1.385(8) .
C5C H5C 0.9500 .
C6C H6C 0.9500 .
O2 Si2 1.605(4) .
Si2 C1D1 1.846(14) .
Si2 C1E 1.869(6) .
Si2 C1F 1.889(4) .
C1D1 C2D1 1.360(19) .
C1D1 C6D1 1.425(18) .
C2D1 C3D1 1.426(17) .
C2D1 H2D1 0.9500 .
C3D1 C4D1 1.366(18) .
C3D1 H3D1 0.9500 .
C4D1 C5D1 1.34(2) .
C4D1 H4D1 0.9500 .
C5D1 C6D1 1.422(17) .
C5D1 H5D1 0.9500 .
C6D1 H6D1 0.9500 .
C1D2 C2D2 1.3900 .
C1D2 C6D2 1.3900 .
C2D2 C3D2 1.3900 .
C2D2 H2D2 0.9500 .
C3D2 C4D2 1.3900 .
C3D2 H3D2 0.9500 .
C4D2 C5D2 1.3900 .
C4D2 H4D2 0.9500 .
C5D2 C6D2 1.3900 .
C5D2 H5D2 0.9500 .
C6D2 H6D2 0.9500 .
C1E C6E 1.392(8) .
C1E C2E 1.412(8) .
C2E C3E 1.394(9) .
C2E H2E 0.9500 .
C3E C4E 1.382(10) .
C3E H3E 0.9500 .
C4E C5E 1.362(10) .
C4E H4E 0.9500 .
C5E C6E 1.395(8) .
C5E H5E 0.9500 .
C6E H6E 0.9500 .
C1F C2F 1.3900 .
C1F C6F 1.3900 .
C2F C3F 1.3900 .
C2F H2F 0.9500 .
C3F C4F 1.3900 .
C3F H3F 0.9500 .
C4F C5F 1.3900 .
C4F H4F 0.9500 .
C5F C6F 1.3900 .
C5F H5F 0.9500 .
C6F H6F 0.9500 .
O1G C1G 1.368(6) .
C1G C2G 1.500(8) .
C1G H1G1 0.9900 .
C1G H1G2 0.9900 .
C2G O2G 1.429(7) .
C2G H2G1 0.9900 .
C2G H2G2 0.9900 .
O2G C3G 1.424(6) .
C3G H3G1 0.9800 .
C3G H3G2 0.9800 .
C3G H3G3 0.9800 .
O1H C1H 1.28(18) .
C1H C2H 1.532(17) .
C1H H1H1 0.9900 .
C1H H1H2 0.9900 .
C2H O2H 1.412(15) .
C2H H2H1 0.9900 .
C2H H2H2 0.9900 .
O2H C3H 1.410(14) .
C3H H3H1 0.9800 .
C3H H3H2 0.9800 .
C3H H3H3 0.9800 .
O3H C4H 1.51(19) .
C4H C5H 1.516(16) .
C4H H4H1 0.9900 .
C4H H4H2 0.9900 .
C5H O4H 1.425(14) .
C5H H5H1 0.9900 .
C5H H5H2 0.9900 .
O4H C6H 1.405(14) .
C6H H6H1 0.9800 .
C6H H6H2 0.9800 .
C6H H6H3 0.9800 .
O1L C1L 1.45(4) .
C1L C2L 1.578(19) .
C1L H1L1 0.9900 .
C1L H1L2 0.9900 .
C2L O2L 1.446(11) .
C2L H2L1 0.9900 .
C2L H2L2 0.9900 .
O2L C3L 1.395(13) .
C3L H3L1 0.9800 .
C3L H3L2 0.9800 .
C3L H3L3 0.9800 .
O1J C1J 1.373(12) .
C1J C2J 1.492(15) .
C1J H1J1 0.9900 .
C1J H1J2 0.9900 .
C2J O2J 1.407(19) .
C2J H2J1 0.9900 .
C2J H2J2 0.9900 .
O2J C3J 1.452(17) .
C3J H3J1 0.9800 .
C3J H3J2 0.9800 .
C3J H3J3 0.9800 .
O1M C1M 1.381(13) .
C1M C2M 1.512(16) .
C1M H1M1 0.9900 .
C1M H1M2 0.9900 .
C2M O2M 1.422(13) .
C2M H2M1 0.9900 .
C2M H2M2 0.9900 .
O2M C3M 1.425(14) .
C3M H3M1 0.9800 .
C3M H3M2 0.9800 .
C3M H3M3 0.9800 .
O1I C1I 1.36(3) .
C1I C2I1 1.411(16) .
C1I H1I1 0.9900 .
C1I H1I2 0.9900 .
C2I1 O2I1 1.32(3) .
C2I1 H2I1 0.9900 .
C2I1 H2I2 0.9900 .
O2I1 C3I1 1.51(4) .
C3I1 H3I1 0.9800 .
C3I1 H3I2 0.9800 .
C3I1 H3I3 0.9800 .
O2I2 C3I2 1.43(3) .
O2I2 C2I2 1.50(4) .
C2I2 H2I3 0.9899 .
C2I2 H2I4 0.9898 .
C3I2 H3I4 0.9799 .
C3I2 H3I5 0.9799 .
C3I2 H3I6 0.9800 .
O1N C1N 1.56(2) .
C1N C2N 1.482(15) .
C1N H1N1 0.9900 .
C1N H1N2 0.9900 .
C2N O2N 1.417(15) .
C2N H2N1 0.9900 .
C2N H2N2 0.9900 .
O2N C3N 1.422(14) .
C3N H3N1 0.9800 .
C3N H3N2 0.9800 .
C3N H3N3 0.9800 .
O1K C1K 1.36(2) .
C1K C2K 1.511(14) .
C1K H1K1 0.9900 .
C1K H1K2 0.9900 .
C2K O2K 1.441(16) .
C2K H2K1 0.9900 .
C2K H2K2 0.9900 .
O2K C3K 1.405(17) .
C3K H3K1 0.9800 .
C3K H3K2 0.9800 .
C3K H3K3 0.9800 .
C1O C7O 1.27(2) .
C1O C2O 1.3900 .
C1O C6O 1.3900 .
C2O C3O 1.3900 .
C2O H2O 0.9500 .
C3O C4O 1.3900 .
C3O H3O 0.9500 .
C4O C5O 1.3900 .
C4O H4O 0.9500 .
C5O C6O 1.3900 .
C5O H5O 0.9500 .
C6O H6O 0.9500 .
C7O H7O1 0.9800 .
C7O H7O2 0.9800 .
C7O H7O3 0.9800 .

loop_
_geom_hbond_atom_site_label_D
_geom_hbond_atom_site_label_H
_geom_hbond_atom_site_label_A
_geom_hbond_distance_DH
_geom_hbond_distance_HA
_geom_hbond_distance_DA
_geom_hbond_angle_DHA
_geom_hbond_site_symmetry_A
C3G H3G2 O2I2 0.98 2.59 3.07(2) 110.0 .
C3H H3H1 O4 0.98 1.88 2.622(14) 130.4 .
C3I1 H3I2 O2K 0.98 2.59 3.29(4) 127.9 3_666
C3H H3H1 O4 0.98 1.88 2.622(14) 130.4 .
